data_7018833
loop_
_publ_author_name
'Wright, William R. H.'
'Batsanov, Andrei S.'
'Messinis, Antonis M.'
'Howard, Judith A. K.'
'Tooze, Robert P.'
'Hanton, Martin J.'
'Dyer, Philip W.'

_publ_section_title
;
 Application of molybdenum bis(imido) complexes in ethylene dimerisation
 catalysis.
;
_journal_issue 18
_journal_name_full 'Dalton transactions (Cambridge, England : 2003)'
_journal_page_first 5502
_journal_page_last 5511
_journal_paper_doi 10.1039/c2dt12061e
_journal_volume 41
_journal_year 2012
_chemical_formula_moiety 'C26 H40 Al Cl3 Mo N2,0.5(C H2 Cl2)'
_chemical_formula_sum 'C26.5 H41 Al Cl4 Mo N2'
_chemical_formula_weight 652.33
_chemical_name_systematic
;
?
;
_space_group_IT_number 14
_symmetry_cell_setting monoclinic
_symmetry_space_group_name_Hall '-P 2yn'
_symmetry_space_group_name_H-M 'P 1 21/n 1'
_atom_sites_solution_hydrogens geom
_atom_sites_solution_primary direct
_atom_sites_solution_secondary difmap
_audit_creation_method SHELXL-97
_cell_angle_alpha 90.00
_cell_angle_beta 97.22(1)
_cell_angle_gamma 90.00
_cell_formula_units_Z 16
_cell_length_a 16.424(2)
_cell_length_b 19.713(2)
_cell_length_c 39.485(4)
_cell_measurement_temperature 120(2)
_cell_volume 12683(2)
_computing_cell_refinement 'SAINT version 6.45A (Bruker, 2003)'
_computing_data_collection 'SMART version 5.049 (Bruker, 1998)'
_computing_data_reduction 'SAINT version 6.45A (Bruker, 2003)'
_computing_molecular_graphics
;
O. V. Dolomanov, L. J. Bourhis, R. J. Gildea, J. A. K. Howard and H. Puschmann,
OLEX2: a complete structure solution, refinement and analysis program.
J. Appl. Cryst. (2009). 42, 339-341.
;
_computing_publication_material
;
O. V. Dolomanov, L. J. Bourhis, R. J. Gildea, J. A. K. Howard and H. Puschmann,
OLEX2: a complete structure solution, refinement and analysis program.
J. Appl. Cryst. (2009). 42, 339-341.
;
_computing_structure_refinement 'A short history of SHELX (Sheldrick, 2008)/Bruker'
_computing_structure_solution 'A short history of SHELX (Sheldrick, 2008)/Bruker'
_diffrn_ambient_temperature 120(2)
_diffrn_detector_area_resol_mean 8
_diffrn_measured_fraction_theta_full 0.996
_diffrn_measured_fraction_theta_max 0.996
_diffrn_measurement_device_type 'Siemens SMART 1000 CCD area detector'
_diffrn_measurement_method '\w scans'
_diffrn_radiation_monochromator graphite
_diffrn_radiation_source 'fine-focus sealed tube'
_diffrn_radiation_type MoK\a
_diffrn_radiation_wavelength 0.71073
_diffrn_reflns_av_R_equivalents 0.1405
_diffrn_reflns_av_sigmaI/netI 0.1745
_diffrn_reflns_limit_h_max 19
_diffrn_reflns_limit_h_min -18
_diffrn_reflns_limit_k_max 23
_diffrn_reflns_limit_k_min -16
_diffrn_reflns_limit_l_max 44
_diffrn_reflns_limit_l_min -46
_diffrn_reflns_number 68336
_diffrn_reflns_theta_full 25.01
_diffrn_reflns_theta_max 25.01
_diffrn_reflns_theta_min 1.04
_diffrn_standards_number 0
_exptl_absorpt_coefficient_mu 0.796
_exptl_absorpt_correction_type none
_exptl_crystal_colour orange
_exptl_crystal_density_diffrn 1.367
_exptl_crystal_density_method 'not measured'
_exptl_crystal_description block
_exptl_crystal_F_000 5392
_exptl_crystal_size_max 0.14
_exptl_crystal_size_mid 0.08
_exptl_crystal_size_min 0.06
_refine_diff_density_max 0.749
_refine_diff_density_min -0.670
_refine_diff_density_rms 0.124
_refine_ls_extinction_method none
_refine_ls_goodness_of_fit_ref 0.978
_refine_ls_hydrogen_treatment constr
_refine_ls_matrix_type full
_refine_ls_number_parameters 1314
_refine_ls_number_reflns 22279
_refine_ls_number_restraints 18
_refine_ls_restrained_S_all 0.978
_refine_ls_R_factor_all 0.1631
_refine_ls_R_factor_gt 0.0694
_refine_ls_shift/su_max 0.000
_refine_ls_shift/su_mean 0.000
_refine_ls_structure_factor_coef Fsqd
_refine_ls_weighting_details 'calc w=1/[\s^2^(Fo^2^)+(0.0336P)^2^] where P=(Fo^2^+2Fc^2^)/3'
_refine_ls_weighting_scheme calc
_refine_ls_wR_factor_gt 0.1036
_refine_ls_wR_factor_ref 0.1289
_reflns_number_gt 11386
_reflns_number_total 22279
_reflns_threshold_expression I>2\s(I)
_cod_data_source_file c2dt12061e.txt
_cod_data_source_block 9
_cod_depositor_comments
;
The following automatic conversions were performed:

'_symmetry_cell_setting' value 'Monoclinic' changed to 'monoclinic'
according to /home/saulius/struct/CIF-dictionaries/cif_core.dic
dictionary named 'cif_core.dic' version 2.4.1 from 2010-06-29.

Automatic conversion script
Id: cif_fix_values 1715 2011-07-08 13:25:40Z adriana 
;
_cod_original_sg_symbol_H-M 'P 21/n'
_cod_database_code 7018833

loop_
_symmetry_equiv_pos_as_xyz
'x, y, z'
'-x+1/2, y+1/2, -z+1/2'
'-x, -y, -z'
'x-1/2, -y-1/2, z-1/2'

loop_
_atom_site_label
_atom_site_type_symbol
_atom_site_fract_x
_atom_site_fract_y
_atom_site_fract_z
_atom_site_U_iso_or_equiv
_atom_site_adp_type
_atom_site_occupancy
_atom_site_symmetry_multiplicity
_atom_site_calc_flag
_atom_site_refinement_flags
_atom_site_disorder_assembly
_atom_site_disorder_group
Mo1A Mo 0.76280(3) 0.38750(3) 0.245583(15) 0.01395(15) Uani 1 1 d . . .
Cl1A Cl 0.86276(12) 0.41059(11) 0.30393(5) 0.0319(5) Uani 1 1 d . . .
Cl2A Cl 0.80905(13) 0.26426(13) 0.34758(5) 0.0458(7) Uani 1 1 d . . .
Cl3A Cl 0.96284(12) 0.25544(13) 0.29455(5) 0.0428(6) Uani 1 1 d . . .
Al1A Al 0.84972(13) 0.29926(13) 0.30264(6) 0.0219(6) Uani 1 1 d . . .
N1A N 0.6984(3) 0.3861(3) 0.20811(13) 0.0148(14) Uani 1 1 d . . .
N2A N 0.7718(3) 0.2985(3) 0.26350(14) 0.0127(14) Uani 1 1 d . . .
C1A C 0.6880(4) 0.4562(4) 0.27028(19) 0.026(2) Uani 1 1 d . . .
H1A1 H 0.7102 0.5023 0.2696 0.09(2) Uiso 1 1 d R . .
H1A2 H 0.6875 0.4422 0.2941 0.09(2) Uiso 1 1 d R . .
H1A3 H 0.6319 0.4555 0.2584 0.09(2) Uiso 1 1 d R . .
C2A C 0.8710(4) 0.4161(4) 0.22431(18) 0.0215(19) Uani 1 1 d . . .
H2A1 H 0.8633 0.4076 0.1996 0.024(11) Uiso 1 1 d R . .
H2A2 H 0.9176 0.3893 0.2350 0.024(11) Uiso 1 1 d R . .
H2A3 H 0.8820 0.4644 0.2285 0.024(11) Uiso 1 1 d R . .
C3A C 0.5475(4) 0.3018(4) 0.2715(2) 0.030(2) Uani 1 1 d . . .
H3A1 H 0.5649 0.3306 0.2534 0.071(18) Uiso 1 1 d R . .
H3A2 H 0.5256 0.3303 0.2886 0.071(18) Uiso 1 1 d R . .
H3A3 H 0.5048 0.2703 0.2615 0.071(18) Uiso 1 1 d R . .
C4A C 0.5923(5) 0.2168(4) 0.31786(19) 0.031(2) Uani 1 1 d . . .
H4A1 H 0.5491 0.1853 0.3085 0.038(13) Uiso 1 1 d R . .
H4A2 H 0.5711 0.2466 0.3346 0.038(13) Uiso 1 1 d R . .
H4A3 H 0.6392 0.1910 0.3290 0.038(13) Uiso 1 1 d R . .
C5A C 0.8304(5) 0.2467(4) 0.17621(19) 0.031(2) Uani 1 1 d . . .
H5A1 H 0.8027 0.2123 0.1609 0.023(11) Uiso 1 1 d R . .
H5A2 H 0.8832 0.2583 0.1685 0.023(11) Uiso 1 1 d R . .
H5A3 H 0.7960 0.2874 0.1757 0.023(11) Uiso 1 1 d R . .
C6A C 0.9068(4) 0.1601(4) 0.2139(2) 0.035(2) Uani 1 1 d . . .
H6A1 H 0.9190 0.1446 0.2376 0.036(13) Uiso 1 1 d R . .
H6A2 H 0.9576 0.1757 0.2057 0.036(13) Uiso 1 1 d R . .
H6A3 H 0.8834 0.1226 0.1996 0.036(13) Uiso 1 1 d R . .
C7A C 0.6081(4) 0.2359(4) 0.14448(17) 0.0226(19) Uani 1 1 d . . .
H7A1 H 0.5676 0.2383 0.1241 0.028(12) Uiso 1 1 d R . .
H7A2 H 0.6095 0.1897 0.1537 0.028(12) Uiso 1 1 d R . .
H7A3 H 0.6624 0.2477 0.1384 0.028(12) Uiso 1 1 d R . .
C8A C 0.4976(4) 0.2711(4) 0.17940(18) 0.026(2) Uani 1 1 d . . .
H8A1 H 0.4858 0.2984 0.1989 0.035(13) Uiso 1 1 d R . .
H8A2 H 0.4925 0.2228 0.1847 0.035(13) Uiso 1 1 d R . .
H8A3 H 0.4586 0.2826 0.1594 0.035(13) Uiso 1 1 d R . .
C9A C 0.6703(5) 0.5869(4) 0.1950(2) 0.033(2) Uani 1 1 d . . .
H9A1 H 0.6440 0.6105 0.1746 0.051(15) Uiso 1 1 d R . .
H9A2 H 0.7103 0.6173 0.2078 0.051(15) Uiso 1 1 d R . .
H9A3 H 0.6286 0.5737 0.2094 0.051(15) Uiso 1 1 d R . .
C10A C 0.7820(4) 0.5420(4) 0.16238(19) 0.030(2) Uani 1 1 d . . .
H100 H 0.8081 0.5003 0.1555 0.025(11) Uiso 1 1 d R . .
H101 H 0.8235 0.5710 0.1752 0.025(11) Uiso 1 1 d R . .
H102 H 0.7568 0.5661 0.1420 0.025(11) Uiso 1 1 d R . .
C11A C 0.7316(4) 0.2375(3) 0.25059(16) 0.0117(16) Uiso 1 1 d . . .
C12A C 0.6579(4) 0.2177(4) 0.26304(18) 0.0159(17) Uani 1 1 d . . .
C13A C 0.6203(4) 0.1582(4) 0.25010(19) 0.023(2) Uani 1 1 d . . .
H13A H 0.5707 0.1441 0.2580 0.028 Uiso 1 1 d R . .
C14A C 0.6527(5) 0.1205(4) 0.22604(19) 0.025(2) Uani 1 1 d . . .
H14A H 0.6260 0.0801 0.2176 0.030 Uiso 1 1 d R . .
C15A C 0.7252(4) 0.1408(4) 0.21406(19) 0.0248(19) Uani 1 1 d . . .
H15A H 0.7471 0.1137 0.1975 0.030 Uiso 1 1 d R . .
C16A C 0.7661(4) 0.1995(4) 0.22609(18) 0.0183(18) Uiso 1 1 d . . .
C17A C 0.6196(4) 0.2599(4) 0.28879(18) 0.0206(19) Uani 1 1 d . . .
H17A H 0.6618 0.2930 0.2991 0.025 Uiso 1 1 d R . .
C18A C 0.8453(4) 0.2187(4) 0.21249(19) 0.0210(19) Uani 1 1 d . . .
H18A H 0.8711 0.2558 0.2275 0.025 Uiso 1 1 d R . .
C19A C 0.5854(4) 0.2856(4) 0.17151(17) 0.0145(17) Uani 1 1 d . . .
H19A H 0.6238 0.2788 0.1930 0.017 Uiso 1 1 d R . .
C20A C 0.7149(4) 0.5239(4) 0.18432(17) 0.0173(18) Uani 1 1 d . . .
H20A H 0.7427 0.5020 0.2055 0.021 Uiso 1 1 d R . .
C21A C 0.6493(4) 0.4061(3) 0.17732(16) 0.0093(15) Uiso 1 1 d . . .
C22A C 0.5950(4) 0.3579(4) 0.15988(17) 0.0156(17) Uani 1 1 d . . .
C23A C 0.5486(4) 0.3803(4) 0.13005(17) 0.0202(18) Uani 1 1 d . . .
H23A H 0.5130 0.3492 0.1172 0.024 Uiso 1 1 d R . .
C24A C 0.5547(4) 0.4459(4) 0.11847(19) 0.025(2) Uani 1 1 d . . .
H24A H 0.5206 0.4603 0.0985 0.030 Uiso 1 1 d R . .
C25A C 0.6079(4) 0.4916(4) 0.13601(16) 0.0194(18) Uani 1 1 d . . .
H25A H 0.6120 0.5364 0.1275 0.023 Uiso 1 1 d R . .
C26A C 0.6566(4) 0.4722(4) 0.16626(17) 0.0165(17) Uani 1 1 d . . .
Mo1B Mo 0.24548(4) 0.14237(3) 0.248001(16) 0.01434(15) Uani 1 1 d . . .
Cl1B Cl 0.35283(11) 0.17177(10) 0.30389(5) 0.0297(5) Uani 1 1 d . . .
Cl2B Cl 0.32355(12) 0.01504(12) 0.34664(5) 0.0411(6) Uani 1 1 d . . .
Cl3B Cl 0.46971(11) 0.02908(11) 0.29068(5) 0.0318(5) Uani 1 1 d . . .
Al1B Al 0.35317(12) 0.06045(12) 0.30199(6) 0.0212(6) Uani 1 1 d . . .
N1B N 0.1755(3) 0.1357(3) 0.21200(13) 0.0157(14) Uani 1 1 d . . .
N2B N 0.2699(3) 0.0559(3) 0.26463(14) 0.0146(14) Uani 1 1 d . . .
C1B C 0.1691(4) 0.1998(4) 0.27697(17) 0.0195(19) Uani 1 1 d . . .
H1B1 H 0.1856 0.2476 0.2771 0.049(15) Uiso 1 1 d R . .
H1B2 H 0.1745 0.1827 0.3004 0.049(15) Uiso 1 1 d R . .
H1B3 H 0.1119 0.1955 0.2666 0.049(15) Uiso 1 1 d R . .
C2B C 0.3413(4) 0.1837(4) 0.22323(18) 0.024(2) Uani 1 1 d . . .
H2B1 H 0.3300 0.1750 0.1986 0.033(13) Uiso 1 1 d R . .
H2B2 H 0.3935 0.1624 0.2322 0.033(13) Uiso 1 1 d R . .
H2B3 H 0.3448 0.2328 0.2272 0.033(13) Uiso 1 1 d R . .
C3B C 0.0519(4) 0.0393(4) 0.2760(2) 0.035(2) Uani 1 1 d . . .
H3B1 H 0.0682 0.0707 0.2588 0.022(11) Uiso 1 1 d R . .
H3B2 H 0.0286 0.0651 0.2937 0.022(11) Uiso 1 1 d R . .
H3B3 H 0.0107 0.0075 0.2652 0.022(11) Uiso 1 1 d R . .
C4B C 0.1063(5) -0.0441(5) 0.32145(19) 0.040(2) Uani 1 1 d . . .
H4B1 H 0.0613 -0.0747 0.3130 0.040(13) Uiso 1 1 d R . .
H4B2 H 0.0890 -0.0149 0.3393 0.040(13) Uiso 1 1 d R . .
H4B3 H 0.1542 -0.0708 0.3309 0.040(13) Uiso 1 1 d R . .
C5B C 0.3172(4) 0.0122(4) 0.17550(18) 0.030(2) Uani 1 1 d . . .
H5B1 H 0.2938 -0.0249 0.1608 0.029(12) Uiso 1 1 d R . .
H5B2 H 0.3644 0.0315 0.1660 0.029(12) Uiso 1 1 d R . .
H5B3 H 0.2755 0.0475 0.1767 0.029(12) Uiso 1 1 d R . .
C6B C 0.4157(4) -0.0666(5) 0.2096(2) 0.039(2) Uani 1 1 d . . .
H6B1 H 0.4341 -0.0835 0.2327 0.027(12) Uiso 1 1 d R . .
H6B2 H 0.4614 -0.0438 0.2005 0.027(12) Uiso 1 1 d R . .
H6B3 H 0.3967 -0.1048 0.1947 0.027(12) Uiso 1 1 d R . .
C7B C 0.1044(5) -0.0226(4) 0.1454(2) 0.037(2) Uani 1 1 d . . .
H7B1 H 0.0583 -0.0214 0.1270 0.035(13) Uiso 1 1 d R . .
H7B2 H 0.1124 -0.0691 0.1539 0.035(13) Uiso 1 1 d R . .
H7B3 H 0.1543 -0.0069 0.1365 0.035(13) Uiso 1 1 d R . .
C8B C 0.0021(4) 0.0019(4) 0.18543(19) 0.030(2) Uani 1 1 d . . .
H8B1 H -0.0138 0.0349 0.2020 0.032(12) Uiso 1 1 d R . .
H8B2 H 0.0080 -0.0431 0.1960 0.032(12) Uiso 1 1 d R . .
H8B3 H -0.0402 0.0003 0.1656 0.032(12) Uiso 1 1 d R . .
C9B C 0.0943(5) 0.3235(4) 0.20798(19) 0.039(2) Uani 1 1 d . . .
H9B1 H 0.0383 0.3071 0.2011 0.059 Uiso 0.50 1 d PR A 1
H9B2 H 0.0997 0.3698 0.1995 0.059 Uiso 0.50 1 d PR A 1
H9B3 H 0.1056 0.3234 0.2330 0.059 Uiso 0.50 1 d PR A 1
H9B4 H 0.1241 0.3597 0.2213 0.059 Uiso 0.50 1 d PR A 2
H9B5 H 0.0627 0.2971 0.2228 0.059 Uiso 0.50 1 d PR A 2
H9B6 H 0.0568 0.3435 0.1894 0.059 Uiso 0.50 1 d PR A 2
C10B C 0.2111(5) 0.3174(4) 0.1726(2) 0.044(3) Uani 1 1 d . . .
H103 H 0.2543 0.2878 0.1659 0.048(15) Uiso 1 1 d R . .
H104 H 0.2361 0.3549 0.1866 0.048(15) Uiso 1 1 d R . .
H105 H 0.1787 0.3357 0.1521 0.048(15) Uiso 1 1 d R . .
C11B C 0.2383(4) -0.0101(4) 0.25238(16) 0.0160(17) Uani 1 1 d U . .
C12B C 0.1691(4) -0.0366(4) 0.26627(18) 0.0151(17) Uani 1 1 d . . .
C13B C 0.1389(4) -0.0997(4) 0.25378(18) 0.0226(19) Uani 1 1 d . . .
H13B H 0.0931 -0.1190 0.2627 0.027 Uiso 1 1 d R . .
C14B C 0.1728(5) -0.1333(4) 0.22876(18) 0.026(2) Uani 1 1 d . . .
H14B H 0.1509 -0.1756 0.2205 0.031 Uiso 1 1 d R . .
C15B C 0.2397(5) -0.1067(4) 0.21602(18) 0.028(2) Uani 1 1 d . . .
H15B H 0.2632 -0.1311 0.1989 0.033 Uiso 1 1 d R . .
C16B C 0.2742(4) -0.0446(4) 0.22702(17) 0.0166(18) Uani 1 1 d . . .
C17B C 0.1279(4) 0.0011(4) 0.29284(17) 0.0219(17) Uani 1 1 d . . .
H17B H 0.1680 0.0357 0.3033 0.026 Uiso 1 1 d R . .
C18B C 0.3452(4) -0.0157(4) 0.21115(17) 0.0219(19) Uani 1 1 d . . .
H18B H 0.3672 0.0235 0.2256 0.026 Uiso 1 1 d R . .
C19B C 0.0835(4) 0.0240(4) 0.17390(18) 0.0198(18) Uani 1 1 d . . .
H19B H 0.1280 0.0190 0.1935 0.024 Uiso 1 1 d R . .
C20B C 0.1551(4) 0.2772(4) 0.19321(18) 0.0202(18) Uani 1 1 d . . .
H20B H 0.1907 0.2564 0.2129 0.024 Uiso 1 1 d R . .
C21B C 0.1215(4) 0.1511(4) 0.18203(16) 0.0124(16) Uani 1 1 d U . .
C22B C 0.0781(4) 0.0976(4) 0.16313(17) 0.0151(17) Uani 1 1 d . . .
C23B C 0.0279(4) 0.1174(4) 0.13368(18) 0.0245(19) Uani 1 1 d . . .
H23B H -0.0008 0.0835 0.1199 0.029 Uiso 1 1 d R . .
C24B C 0.0182(4) 0.1838(4) 0.12421(18) 0.027(2) Uani 1 1 d . . .
H24B H -0.0175 0.1951 0.1041 0.032 Uiso 1 1 d R . .
C25B C 0.0596(4) 0.2342(4) 0.14318(18) 0.0246(19) Uani 1 1 d . . .
H25B H 0.0520 0.2799 0.1359 0.030 Uiso 1 1 d R . .
C26B C 0.1125(4) 0.2196(4) 0.17308(17) 0.0159(17) Uani 1 1 d . . .
Mo1C Mo 0.23689(4) 0.00046(4) 0.021104(16) 0.01884(16) Uani 1 1 d . . .
Cl1C Cl 0.11043(12) 0.02091(11) -0.02906(6) 0.0441(6) Uani 1 1 d . . .
Cl2C Cl 0.17145(14) -0.10937(15) -0.08177(6) 0.0539(7) Uani 1 1 d . . .
Cl3C Cl 0.03861(13) -0.14650(13) -0.02340(6) 0.0522(7) Uani 1 1 d . . .
Al1C Al 0.13830(14) -0.08729(13) -0.03332(6) 0.0301(7) Uani 1 1 d . . .
N1C N 0.3159(3) 0.0006(3) 0.05380(13) 0.0183(14) Uani 1 1 d . . .
N2C N 0.2274(3) -0.0864(3) 0.00210(15) 0.0208(15) Uani 1 1 d . . .
C1C C 0.2925(5) 0.0719(4) -0.00919(19) 0.028(2) Uani 1 1 d . . .
H1C1 H 0.3511 0.0752 -0.0009 0.050(15) Uiso 1 1 d R . .
H1C2 H 0.2667 0.1164 -0.0074 0.050(15) Uiso 1 1 d R . .
H1C3 H 0.2854 0.0572 -0.0331 0.050(15) Uiso 1 1 d R . .
C2C C 0.1424(5) 0.0248(4) 0.0509(2) 0.037(2) Uani 1 1 d . . .
H2C1 H 0.1635 0.0211 0.0752 0.038(13) Uiso 1 1 d R . .
H2C2 H 0.0966 -0.0069 0.0455 0.038(13) Uiso 1 1 d R . .
H2C3 H 0.1233 0.0713 0.0458 0.038(13) Uiso 1 1 d R . .
C3C C 0.4454(5) -0.0752(5) -0.0194(2) 0.045(3) Uani 1 1 d . . .
H3C1 H 0.4329 -0.0477 0.0000 0.034(13) Uiso 1 1 d R . .
H3C2 H 0.4618 -0.0455 -0.0373 0.034(13) Uiso 1 1 d R . .
H3C3 H 0.4902 -0.1067 -0.0118 0.034(13) Uiso 1 1 d R . .
C4C C 0.3852(5) -0.1527(5) -0.0661(2) 0.041(2) Uani 1 1 d . . .
H4C1 H 0.4307 -0.1847 -0.0606 0.025(12) Uiso 1 1 d R . .
H4C2 H 0.3990 -0.1203 -0.0833 0.025(12) Uiso 1 1 d R . .
H4C3 H 0.3355 -0.1777 -0.0750 0.025(12) Uiso 1 1 d R . .
C5C C 0.2032(6) -0.1513(5) 0.0908(2) 0.053(3) Uani 1 1 d . . .
H5C1 H 0.2445 -0.1820 0.1025 0.057(16) Uiso 1 1 d R . .
H5C2 H 0.1553 -0.1498 0.1032 0.057(16) Uiso 1 1 d R . .
H5C3 H 0.2265 -0.1056 0.0898 0.057(16) Uiso 1 1 d R . .
C6C C 0.1207(5) -0.2396(5) 0.0551(2) 0.046(3) Uani 1 1 d . . .
H6C1 H 0.1086 -0.2591 0.0321 0.044(14) Uiso 1 1 d R . .
H6C2 H 0.0694 -0.2253 0.0632 0.044(14) Uiso 1 1 d R . .
H6C3 H 0.1479 -0.2738 0.0706 0.044(14) Uiso 1 1 d R . .
C7C C 0.4252(7) -0.1470(5) 0.1142(3) 0.089(5) Uani 1 1 d . . .
H7C1 H 0.4180 -0.1942 0.1067 0.076(19) Uiso 1 1 d R . .
H7C2 H 0.3768 -0.1323 0.1245 0.076(19) Uiso 1 1 d R . .
H7C3 H 0.4740 -0.1434 0.1312 0.076(19) Uiso 1 1 d R . .
C8C C 0.5161(6) -0.1170(6) 0.0696(3) 0.090(5) Uani 1 1 d . . .
H8C1 H 0.5623 -0.1163 0.0879 0.10(2) Uiso 1 1 d R . .
H8C2 H 0.5245 -0.0825 0.0526 0.10(2) Uiso 1 1 d R . .
H8C3 H 0.5123 -0.1619 0.0589 0.10(2) Uiso 1 1 d R . .
C9C C 0.3487(5) 0.1983(4) 0.0600(2) 0.039(2) Uani 1 1 d . . .
H9C1 H 0.3040 0.2253 0.0479 0.030(12) Uiso 1 1 d R . .
H9C2 H 0.3833 0.1805 0.0435 0.030(12) Uiso 1 1 d R . .
H9C3 H 0.3818 0.2269 0.0767 0.030(12) Uiso 1 1 d R . .
C10C C 0.2614(5) 0.1652(5) 0.1055(2) 0.046(3) Uani 1 1 d . . .
H106 H 0.2417 0.1261 0.1175 0.057(16) Uiso 1 1 d R . .
H107 H 0.2143 0.1911 0.0945 0.057(16) Uiso 1 1 d R . .
H108 H 0.2950 0.1943 0.1218 0.057(16) Uiso 1 1 d R . .
C11C C 0.2740(4) -0.1487(4) 0.01034(18) 0.0172(17) Uiso 1 1 d . . .
C12C C 0.3421(4) -0.1631(4) -0.00710(18) 0.0191(18) Uani 1 1 d . . .
C13C C 0.3854(4) -0.2224(4) 0.0015(2) 0.028(2) Uani 1 1 d . . .
H13C H 0.4311 -0.2329 -0.0101 0.033 Uiso 1 1 d R . .
C14C C 0.3636(5) -0.2649(4) 0.0261(2) 0.037(2) Uani 1 1 d . . .
H14C H 0.3949 -0.3047 0.0318 0.044 Uiso 1 1 d R . .
C15C C 0.2962(5) -0.2502(4) 0.0428(2) 0.035(2) Uani 1 1 d . . .
H15C H 0.2816 -0.2807 0.0596 0.042 Uiso 1 1 d R . .
C16C C 0.2494(4) -0.1922(4) 0.03518(18) 0.0225(19) Uani 1 1 d . . .
C17C C 0.3694(4) -0.1150(4) -0.0338(2) 0.029(2) Uani 1 1 d . . .
H17C H 0.3239 -0.0819 -0.0402 0.035 Uiso 1 1 d R . .
C18C C 0.1771(5) -0.1767(4) 0.0541(2) 0.031(2) Uani 1 1 d . . .
H18C H 0.1448 -0.1398 0.0412 0.037 Uiso 1 1 d R . .
C19C C 0.4364(5) -0.1010(4) 0.0840(2) 0.040(2) Uani 1 1 d . . .
H19C H 0.3890 -0.1086 0.0659 0.048 Uiso 1 1 d R . .
C20C C 0.3106(4) 0.1399(4) 0.0782(2) 0.027(2) Uani 1 1 d . . .
H20C H 0.2720 0.1159 0.0606 0.032 Uiso 1 1 d R . .
C21C C 0.3758(4) 0.0199(4) 0.08103(17) 0.0173(17) Uiso 1 1 d . . .
C22C C 0.4359(4) -0.0269(4) 0.09525(18) 0.0204(18) Uani 1 1 d . . .
C23C C 0.4952(4) -0.0036(4) 0.12078(18) 0.0270(19) Uani 1 1 d . . .
H23C H 0.5350 -0.0345 0.1313 0.032 Uiso 1 1 d R . .
C24C C 0.4968(5) 0.0625(4) 0.13128(19) 0.028(2) Uani 1 1 d . . .
H24C H 0.5394 0.0779 0.1480 0.034 Uiso 1 1 d R . .
C25C C 0.4376(4) 0.1082(4) 0.11730(18) 0.0237(19) Uani 1 1 d . . .
H25C H 0.4374 0.1531 0.1260 0.028 Uiso 1 1 d R . .
C26C C 0.3764(4) 0.0884(4) 0.09186(18) 0.0215(19) Uani 1 1 d . . .
Mo1D Mo 0.73209(3) 0.50250(4) 0.003956(15) 0.01434(15) Uani 1 1 d . . .
Cl1D Cl 0.61224(12) 0.48775(10) -0.04870(5) 0.0353(6) Uani 1 1 d . . .
Cl2D Cl 0.53839(11) 0.65227(11) -0.03796(5) 0.0293(5) Uani 1 1 d . . .
Cl3D Cl 0.67737(12) 0.62567(12) -0.09611(5) 0.0401(6) Uani 1 1 d . . .
Al1D Al 0.64133(13) 0.59661(12) -0.04910(6) 0.0204(6) Uani 1 1 d . . .
N1D N 0.8057(3) 0.4989(3) 0.03904(13) 0.0142(13) Uani 1 1 d . . .
N2D N 0.7275(3) 0.5910(3) -0.01316(14) 0.0145(14) Uani 1 1 d . . .
C1D C 0.6322(4) 0.4795(4) 0.0313(2) 0.030(2) Uani 1 1 d . . .
H1D1 H 0.6168 0.4318 0.0276 0.049(14) Uiso 1 1 d R . .
H1D2 H 0.5854 0.5085 0.0229 0.049(14) Uiso 1 1 d R . .
H1D3 H 0.6479 0.4877 0.0557 0.049(14) Uiso 1 1 d R . .
C2D C 0.7899(4) 0.4322(4) -0.02558(18) 0.027(2) Uani 1 1 d . . .
H2D1 H 0.8478 0.4279 -0.0162 0.022(11) Uiso 1 1 d R . .
H2D2 H 0.7858 0.4483 -0.0492 0.022(11) Uiso 1 1 d R . .
H2D3 H 0.7630 0.3878 -0.0250 0.022(11) Uiso 1 1 d R . .
C3D C 0.6964(5) 0.6445(4) 0.07596(18) 0.032(2) Uani 1 1 d . . .
H3D1 H 0.7300 0.6041 0.0737 0.042(14) Uiso 1 1 d R . .
H3D2 H 0.6470 0.6317 0.0861 0.042(14) Uiso 1 1 d R . .
H3D3 H 0.7280 0.6777 0.0907 0.042(14) Uiso 1 1 d R . .
C4D C 0.6177(5) 0.7374(4) 0.0429(2) 0.035(2) Uani 1 1 d . . .
H4D1 H 0.6446 0.7699 0.0594 0.040(14) Uiso 1 1 d R . .
H4D2 H 0.5651 0.7234 0.0499 0.040(14) Uiso 1 1 d R . .
H4D3 H 0.6083 0.7587 0.0203 0.040(14) Uiso 1 1 d R . .
C5D C 0.9474(4) 0.5783(4) -0.0300(2) 0.028(2) Uani 1 1 d . . .
H5D1 H 0.9918 0.6075 -0.0194 0.015(10) Uiso 1 1 d R . .
H5D2 H 0.9670 0.5518 -0.0483 0.015(10) Uiso 1 1 d R . .
H5D3 H 0.9300 0.5474 -0.0128 0.015(10) Uiso 1 1 d R . .
C6D C 0.8965(5) 0.6634(4) -0.07532(19) 0.034(2) Uani 1 1 d . . .
H6D1 H 0.8501 0.6925 -0.0840 0.047(14) Uiso 1 1 d R . .
H6D2 H 0.9092 0.6327 -0.0935 0.047(14) Uiso 1 1 d R . .
H6D3 H 0.9445 0.6917 -0.0678 0.047(14) Uiso 1 1 d R . .
C7D C 1.0079(4) 0.6029(4) 0.0605(2) 0.031(2) Uani 1 1 d . . .
H7D1 H 1.0513 0.5956 0.0796 0.032(12) Uiso 1 1 d R . .
H7D2 H 1.0140 0.6481 0.0508 0.032(12) Uiso 1 1 d R . .
H7D3 H 1.0122 0.5684 0.0430 0.032(12) Uiso 1 1 d R . .
C8D C 0.9188(4) 0.6494(4) 0.10113(18) 0.030(2) Uani 1 1 d . . .
H8D1 H 0.8654 0.6453 0.1096 0.043(14) Uiso 1 1 d R . .
H8D2 H 0.9244 0.6950 0.0918 0.043(14) Uiso 1 1 d R . .
H8D3 H 0.9626 0.6416 0.1200 0.043(14) Uiso 1 1 d R . .
C9D C 0.7294(4) 0.3338(4) 0.0839(2) 0.035(2) Uani 1 1 d . . .
H9D1 H 0.7590 0.3053 0.1017 0.031(12) Uiso 1 1 d R . .
H9D2 H 0.6870 0.3068 0.0704 0.031(12) Uiso 1 1 d R . .
H9D3 H 0.7038 0.3720 0.0945 0.031(12) Uiso 1 1 d R . .
C10D C 0.8360(5) 0.3017(4) 0.0466(2) 0.033(2) Uani 1 1 d . . .
H109 H 0.8764 0.3199 0.0327 0.040(14) Uiso 1 1 d R . .
H110 H 0.7975 0.2721 0.0325 0.040(14) Uiso 1 1 d R . .
H111 H 0.8643 0.2754 0.0657 0.040(14) Uiso 1 1 d R . .
C11D C 0.7740(4) 0.6509(4) -0.00202(17) 0.0129(16) Uiso 1 1 d . . .
C12D C 0.7477(4) 0.6918(4) 0.02335(17) 0.0166(17) Uani 1 1 d . . .
C13D C 0.7952(5) 0.7491(4) 0.03369(19) 0.028(2) Uani 1 1 d . . .
H13D H 0.7800 0.7774 0.0513 0.033 Uiso 1 1 d R . .
C14D C 0.8645(5) 0.7647(4) 0.0187(2) 0.034(2) Uani 1 1 d . . .
H14D H 0.8959 0.8036 0.0262 0.041 Uiso 1 1 d R . .
C15D C 0.8882(5) 0.7237(4) -0.0060(2) 0.029(2) Uani 1 1 d . . .
H15D H 0.9351 0.7361 -0.0164 0.035 Uiso 1 1 d R . .
C16D C 0.8443(4) 0.6664(4) -0.01717(18) 0.0184(18) Uani 1 1 d . . .
C17D C 0.6726(4) 0.6759(4) 0.04077(18) 0.0227(19) Uani 1 1 d . . .
H17D H 0.6402 0.6410 0.0265 0.027 Uiso 1 1 d R . .
C18D C 0.8743(4) 0.6225(4) -0.04480(18) 0.024(2) Uani 1 1 d . . .
H18D H 0.8283 0.5914 -0.0536 0.029 Uiso 1 1 d R . .
C19D C 0.9251(4) 0.5969(4) 0.07350(18) 0.0202(18) Uani 1 1 d . . .
H19D H 0.8814 0.6062 0.0541 0.024 Uiso 1 1 d R . .
C20D C 0.7900(4) 0.3602(4) 0.06121(19) 0.0208(18) Uani 1 1 d . . .
H20D H 0.7582 0.3844 0.0416 0.025 Uiso 1 1 d R . .
C21D C 0.8570(4) 0.4783(4) 0.06876(16) 0.0146(18) Uani 1 1 d U . .
C22D C 0.9131(4) 0.5256(4) 0.08587(17) 0.0169(17) Uani 1 1 d . . .
C23D C 0.9599(4) 0.5011(4) 0.11533(17) 0.0238(18) Uani 1 1 d . . .
H23D H 0.9982 0.5306 0.1280 0.029 Uiso 1 1 d R . .
C24D C 0.9532(4) 0.4356(4) 0.12719(19) 0.029(2) Uani 1 1 d . . .
H24D H 0.9853 0.4216 0.1477 0.035 Uiso 1 1 d R . .
C25D C 0.8991(4) 0.3910(4) 0.10926(17) 0.0205(18) Uani 1 1 d . . .
H25D H 0.8955 0.3460 0.1175 0.025 Uiso 1 1 d R . .
C26D C 0.8498(4) 0.4107(4) 0.07976(18) 0.0175(18) Uani 1 1 d . . .
Cl1S Cl 0.48493(16) 0.65605(16) 0.10656(8) 0.0726(9) Uani 1 1 d . . .
Cl2S Cl 0.32385(19) 0.6387(2) 0.12727(7) 0.1018(13) Uani 1 1 d . . .
C1S C 0.4302(7) 0.6455(8) 0.1357(3) 0.112(5) Uani 1 1 d . . .
H1S1 H 0.4420 0.6835 0.1520 0.146 Uiso 1 1 d R . .
H1S2 H 0.4501 0.6037 0.1480 0.146 Uiso 1 1 d R . .
Cl3S Cl 0.6322(8) 0.3736(6) 0.3843(3) 0.146(4) Uiso 0.50 1 d P . .
Cl4S Cl 0.695(2) 0.4175(18) 0.3889(8) 0.152(12) Uiso 0.20 1 d P . .
Cl5S Cl 0.7854(7) 0.4551(9) 0.3924(3) 0.108(5) Uani 0.30 1 d P . .
Cl6S Cl 0.7019(12) 0.4419(10) 0.3737(5) 0.089(5) Uiso 0.25 1 d P . .
Cl7S Cl 0.5693(7) 0.3606(5) 0.3924(3) 0.091(3) Uani 0.35 1 d P . .
Cl8S Cl 0.7618(9) 0.5200(9) 0.3606(4) 0.115(5) Uiso 0.25 1 d P . .
Cl9S Cl 0.759(2) 0.4038(16) 0.3892(7) 0.103(9) Uiso 0.15 1 d P . .
C2S C 0.740(2) 0.4583(17) 0.3697(8) 0.040(8) Uiso 0.33 1 d P . .
C3S C 0.6511(17) 0.3961(16) 0.3667(7) 0.039(7) Uiso 0.33 1 d P . .
C4S C 0.4669(19) 0.3043(18) 0.3607(8) 0.071(10) Uiso 0.33 1 d P . .

loop_
_atom_site_aniso_label
_atom_site_aniso_U_11
_atom_site_aniso_U_22
_atom_site_aniso_U_33
_atom_site_aniso_U_23
_atom_site_aniso_U_13
_atom_site_aniso_U_12
Mo1A 0.0113(3) 0.0150(3) 0.0149(4) 0.0019(3) -0.0008(2) -0.0024(3)
Cl1A 0.0304(11) 0.0343(14) 0.0275(12) 0.0018(10) -0.0097(9) -0.0072(10)
Cl2A 0.0431(13) 0.0636(19) 0.0308(13) 0.0173(12) 0.0047(10) 0.0026(12)
Cl3A 0.0227(11) 0.0671(18) 0.0372(14) 0.0048(12) -0.0020(9) 0.0133(11)
Al1A 0.0182(12) 0.0276(16) 0.0191(13) 0.0074(11) -0.0012(10) 0.0005(11)
N1A 0.013(3) 0.015(4) 0.016(3) 0.000(3) 0.003(2) 0.004(3)
N2A 0.006(3) 0.015(4) 0.018(3) 0.001(3) 0.002(2) 0.000(3)
C1A 0.025(4) 0.024(5) 0.028(5) -0.003(4) 0.006(4) 0.001(4)
C2A 0.011(4) 0.024(5) 0.029(5) 0.009(4) 0.002(3) 0.000(3)
C3A 0.020(4) 0.028(5) 0.041(5) 0.001(4) -0.002(4) -0.003(4)
C4A 0.031(5) 0.033(6) 0.032(5) 0.011(4) 0.017(4) 0.001(4)
C5A 0.030(5) 0.029(5) 0.037(5) 0.000(4) 0.016(4) 0.005(4)
C6A 0.022(4) 0.042(6) 0.040(6) -0.002(5) 0.008(4) 0.019(4)
C7A 0.025(4) 0.024(5) 0.018(4) 0.000(4) 0.001(3) -0.010(4)
C8A 0.023(4) 0.032(5) 0.022(5) -0.001(4) 0.004(3) -0.019(4)
C9A 0.029(5) 0.018(5) 0.049(6) -0.010(4) -0.001(4) -0.005(4)
C10A 0.023(4) 0.034(6) 0.035(5) 0.007(4) 0.007(4) -0.002(4)
C12A 0.014(4) 0.015(4) 0.018(4) 0.007(4) 0.002(3) 0.003(3)
C13A 0.017(4) 0.028(5) 0.024(5) 0.012(4) 0.000(3) 0.003(4)
C14A 0.032(5) 0.013(5) 0.028(5) 0.006(4) -0.008(4) -0.007(4)
C15A 0.034(5) 0.016(5) 0.026(5) 0.002(4) 0.009(4) 0.004(4)
C17A 0.012(4) 0.025(5) 0.024(5) 0.010(4) -0.002(3) 0.002(3)
C18A 0.015(4) 0.023(5) 0.027(5) 0.005(4) 0.008(3) 0.006(3)
C19A 0.019(4) 0.011(4) 0.013(4) -0.004(3) -0.003(3) 0.001(3)
C20A 0.015(4) 0.017(4) 0.019(4) 0.006(3) 0.000(3) -0.007(3)
C22A 0.014(4) 0.020(4) 0.014(4) -0.002(4) 0.008(3) 0.000(3)
C23A 0.016(4) 0.023(5) 0.020(4) 0.000(4) -0.003(3) 0.001(3)
C24A 0.017(4) 0.036(6) 0.020(5) 0.003(4) -0.003(3) 0.004(4)
C25A 0.016(4) 0.025(5) 0.018(4) 0.005(4) 0.004(3) 0.005(4)
C26A 0.014(4) 0.023(5) 0.013(4) 0.002(3) 0.007(3) 0.004(3)
Mo1B 0.0114(3) 0.0151(3) 0.0161(4) 0.0026(3) 0.0002(3) -0.0010(3)
Cl1B 0.0277(11) 0.0235(12) 0.0337(13) -0.0003(10) -0.0127(9) -0.0035(9)
Cl2B 0.0305(11) 0.0587(18) 0.0330(12) 0.0143(12) -0.0001(9) 0.0005(11)
Cl3B 0.0171(10) 0.0436(14) 0.0340(12) 0.0069(11) 0.0007(9) 0.0041(9)
Al1B 0.0146(12) 0.0249(15) 0.0223(14) 0.0036(11) -0.0048(10) -0.0001(11)
N1B 0.016(3) 0.022(4) 0.010(3) 0.004(3) 0.005(2) 0.000(3)
N2B 0.008(3) 0.016(4) 0.020(3) 0.003(3) 0.001(2) 0.003(3)
C1B 0.018(4) 0.020(5) 0.020(4) -0.004(4) 0.000(3) 0.005(3)
C2B 0.016(4) 0.032(5) 0.025(5) 0.004(4) 0.008(3) -0.008(4)
C3B 0.028(5) 0.045(6) 0.031(5) -0.003(5) 0.004(4) 0.006(4)
C4B 0.057(6) 0.044(6) 0.025(5) 0.010(5) 0.027(4) 0.011(5)
C5B 0.023(4) 0.039(6) 0.030(5) 0.011(4) 0.010(3) 0.013(4)
C6B 0.022(5) 0.055(7) 0.042(6) 0.014(5) 0.006(4) 0.012(5)
C7B 0.048(6) 0.022(5) 0.036(5) -0.009(4) -0.011(4) 0.011(4)
C8B 0.026(4) 0.027(5) 0.036(5) 0.005(5) 0.002(4) -0.005(4)
C9B 0.049(6) 0.040(6) 0.025(5) -0.003(4) -0.012(4) 0.023(5)
C10B 0.061(6) 0.028(6) 0.040(6) 0.003(5) -0.008(5) -0.036(5)
C11B 0.017(4) 0.016(4) 0.013(4) 0.006(4) -0.004(3) -0.001(3)
C12B 0.011(4) 0.014(4) 0.020(4) 0.004(4) 0.002(3) 0.006(3)
C13B 0.023(4) 0.022(5) 0.024(5) 0.011(4) 0.012(3) -0.006(4)
C14B 0.032(5) 0.021(5) 0.023(5) 0.001(4) -0.003(4) -0.006(4)
C15B 0.035(5) 0.027(5) 0.021(4) 0.000(4) 0.003(4) 0.015(4)
C16B 0.014(4) 0.021(5) 0.015(4) 0.002(4) 0.002(3) 0.006(3)
C17B 0.026(4) 0.016(4) 0.026(4) 0.005(4) 0.009(3) -0.008(4)
C18B 0.023(4) 0.026(5) 0.017(4) 0.003(4) 0.002(3) 0.006(4)
C19B 0.019(4) 0.018(5) 0.020(4) 0.003(4) -0.004(3) -0.002(3)
C20B 0.033(5) 0.011(4) 0.016(4) 0.002(3) -0.001(3) -0.001(4)
C21B 0.013(4) 0.017(5) 0.009(4) -0.001(3) 0.006(3) 0.000(3)
C22B 0.014(4) 0.015(4) 0.016(4) 0.002(3) 0.000(3) 0.003(3)
C23B 0.027(4) 0.024(5) 0.021(4) 0.002(4) -0.003(3) -0.011(4)
C24B 0.030(5) 0.031(5) 0.016(4) 0.002(4) -0.010(4) -0.012(4)
C25B 0.033(5) 0.015(5) 0.026(5) 0.012(4) 0.003(4) 0.001(4)
C26B 0.015(4) 0.022(5) 0.012(4) 0.006(4) 0.004(3) 0.001(3)
Mo1C 0.0160(3) 0.0154(4) 0.0244(4) 0.0001(3) -0.0004(3) 0.0011(3)
Cl1C 0.0349(12) 0.0254(14) 0.0649(16) 0.0018(12) -0.0211(11) 0.0027(10)
Cl2C 0.0460(14) 0.077(2) 0.0349(14) -0.0089(14) -0.0107(11) -0.0091(14)
Cl3C 0.0287(12) 0.0437(16) 0.0823(19) -0.0054(14) -0.0005(12) -0.0095(12)
Al1C 0.0219(13) 0.0228(15) 0.0417(16) -0.0030(12) -0.0110(11) -0.0042(11)
N1C 0.026(3) 0.013(3) 0.015(3) -0.004(3) -0.003(3) 0.004(3)
N2C 0.018(3) 0.015(4) 0.029(4) -0.003(3) 0.000(3) -0.001(3)
C1C 0.036(5) 0.017(5) 0.029(5) 0.009(4) -0.001(4) -0.008(4)
C2C 0.033(5) 0.026(5) 0.056(6) -0.008(5) 0.013(4) 0.000(4)
C3C 0.034(5) 0.053(7) 0.052(6) -0.009(5) 0.018(4) -0.022(5)
C4C 0.038(5) 0.050(7) 0.039(6) -0.010(5) 0.019(4) -0.009(5)
C5C 0.084(8) 0.041(7) 0.041(6) -0.007(5) 0.030(5) -0.012(6)
C6C 0.051(6) 0.042(6) 0.052(6) -0.009(5) 0.026(5) -0.012(5)
C7C 0.156(12) 0.015(6) 0.078(9) 0.009(6) -0.060(8) -0.012(7)
C8C 0.063(8) 0.109(11) 0.087(9) -0.064(8) -0.040(6) 0.058(7)
C9C 0.044(6) 0.028(6) 0.044(6) 0.006(5) 0.001(4) 0.004(4)
C10C 0.047(6) 0.038(6) 0.055(7) 0.005(5) 0.014(5) 0.022(5)
C12C 0.014(4) 0.020(5) 0.021(4) -0.001(4) -0.005(3) -0.009(3)
C13C 0.018(4) 0.024(5) 0.040(5) -0.015(4) 0.001(4) 0.003(4)
C14C 0.036(5) 0.023(5) 0.045(6) -0.002(5) -0.019(4) 0.014(4)
C15C 0.047(6) 0.018(5) 0.038(6) -0.002(4) 0.001(4) -0.006(4)
C16C 0.028(4) 0.019(5) 0.020(5) -0.009(4) -0.001(3) -0.004(4)
C17C 0.017(4) 0.021(5) 0.050(6) -0.019(5) 0.007(4) -0.012(4)
C18C 0.048(5) 0.021(5) 0.028(5) 0.002(4) 0.023(4) -0.005(4)
C19C 0.055(6) 0.025(5) 0.033(5) -0.010(5) -0.021(4) 0.020(5)
C20C 0.030(5) 0.014(4) 0.037(5) 0.003(4) 0.003(4) -0.002(4)
C22C 0.020(4) 0.021(5) 0.022(4) 0.000(4) 0.008(3) -0.002(4)
C23C 0.030(4) 0.023(5) 0.027(5) 0.007(4) 0.004(3) -0.001(4)
C24C 0.030(5) 0.036(6) 0.018(5) 0.003(4) 0.001(4) -0.014(4)
C25C 0.038(5) 0.010(4) 0.026(5) -0.002(4) 0.012(4) -0.006(4)
C26C 0.020(4) 0.024(5) 0.022(4) 0.002(4) 0.007(3) 0.000(4)
Mo1D 0.0128(3) 0.0138(4) 0.0158(3) 0.0005(3) -0.0007(2) -0.0007(3)
Cl1D 0.0353(11) 0.0206(13) 0.0435(13) -0.0012(10) -0.0205(10) -0.0026(10)
Cl2D 0.0205(10) 0.0323(13) 0.0336(12) 0.0034(10) -0.0017(9) 0.0043(9)
Cl3D 0.0365(12) 0.0591(18) 0.0238(12) 0.0015(12) 0.0000(9) 0.0051(11)
Al1D 0.0188(12) 0.0200(15) 0.0206(13) -0.0008(11) -0.0046(10) -0.0004(10)
N1D 0.010(3) 0.018(3) 0.016(3) 0.002(3) 0.006(2) -0.001(3)
N2D 0.015(3) 0.014(4) 0.015(3) 0.001(3) 0.003(2) 0.005(3)
C1D 0.018(4) 0.024(5) 0.049(6) 0.006(4) -0.002(4) 0.000(4)
C2D 0.024(4) 0.027(5) 0.029(5) 0.000(4) -0.001(4) 0.004(4)
C3D 0.037(5) 0.043(6) 0.019(5) 0.004(4) 0.013(4) 0.020(4)
C4D 0.031(5) 0.038(6) 0.038(6) 0.002(5) 0.005(4) 0.009(4)
C5D 0.016(4) 0.029(5) 0.041(5) 0.005(4) 0.009(4) 0.009(4)
C6D 0.043(5) 0.040(6) 0.021(5) 0.015(4) 0.009(4) 0.009(4)
C7D 0.027(5) 0.027(5) 0.040(5) 0.003(4) 0.010(4) -0.008(4)
C8D 0.033(5) 0.039(6) 0.017(5) -0.005(4) 0.002(4) 0.003(4)
C9D 0.026(5) 0.037(6) 0.041(6) 0.002(5) 0.001(4) -0.013(4)
C10D 0.030(5) 0.019(5) 0.049(6) -0.001(4) -0.002(4) 0.001(4)
C12D 0.019(4) 0.014(4) 0.016(4) 0.008(4) -0.003(3) 0.000(3)
C13D 0.037(5) 0.023(5) 0.020(5) -0.005(4) -0.006(4) 0.009(4)
C14D 0.033(5) 0.014(5) 0.053(6) -0.005(5) -0.006(4) -0.013(4)
C15D 0.024(5) 0.022(5) 0.042(6) 0.006(4) 0.011(4) -0.006(4)
C16D 0.021(4) 0.015(4) 0.019(4) 0.008(4) 0.003(3) -0.001(3)
C17D 0.028(4) 0.025(5) 0.014(4) -0.005(4) 0.001(3) 0.009(4)
C18D 0.019(4) 0.028(5) 0.025(5) 0.003(4) 0.001(3) 0.005(4)
C19D 0.022(4) 0.019(5) 0.020(4) 0.001(4) 0.002(3) 0.000(4)
C20D 0.019(4) 0.012(4) 0.032(5) 0.001(4) 0.005(3) 0.004(3)
C21D 0.011(4) 0.025(5) 0.008(4) 0.009(3) 0.003(3) 0.009(3)
C22D 0.018(4) 0.022(5) 0.011(4) 0.000(3) 0.005(3) 0.004(3)
C23D 0.024(4) 0.026(5) 0.021(4) -0.004(4) -0.001(3) -0.002(4)
C24D 0.017(4) 0.042(6) 0.025(5) -0.001(4) -0.012(3) 0.010(4)
C25D 0.022(4) 0.025(5) 0.016(4) 0.011(4) 0.006(3) 0.015(4)
C26D 0.014(4) 0.022(5) 0.019(4) 0.002(4) 0.007(3) 0.004(3)
Cl1S 0.0595(17) 0.075(2) 0.083(2) 0.0080(18) 0.0098(16) 0.0158(16)
Cl2S 0.091(2) 0.170(4) 0.0456(18) 0.002(2) 0.0111(16) -0.061(2)
C1S 0.113(11) 0.151(15) 0.065(9) 0.044(9) -0.017(8) -0.066(10)
Cl5S 0.072(8) 0.180(17) 0.080(9) -0.047(9) 0.035(7) -0.005(9)
Cl7S 0.097(7) 0.062(6) 0.108(8) 0.012(6) -0.009(6) 0.020(6)

loop_
_atom_type_symbol
_atom_type_description
_atom_type_scat_dispersion_real
_atom_type_scat_dispersion_imag
_atom_type_scat_source
C C 0.0033 0.0016 'International Tables Vol C Tables 4.2.6.8 and 6.1.1.4'
H H 0.0000 0.0000 'International Tables Vol C Tables 4.2.6.8 and 6.1.1.4'
N N 0.0061 0.0033 'International Tables Vol C Tables 4.2.6.8 and 6.1.1.4'
Cl Cl 0.1484 0.1585 'International Tables Vol C Tables 4.2.6.8 and 6.1.1.4'
Mo Mo -1.6832 0.6857 'International Tables Vol C Tables 4.2.6.8 and 6.1.1.4'
Al Al 0.0645 0.0514 'International Tables Vol C Tables 4.2.6.8 and 6.1.1.4'

loop_
_geom_angle_atom_site_label_1
_geom_angle_atom_site_label_2
_geom_angle_atom_site_label_3
_geom_angle
N1A Mo1A N2A 108.6(3)
N1A Mo1A C2A 96.9(3)
N2A Mo1A C2A 111.2(3)
N1A Mo1A C1A 94.4(3)
N2A Mo1A C1A 116.0(3)
C2A Mo1A C1A 124.4(3)
N1A Mo1A Cl1A 171.2(2)
N2A Mo1A Cl1A 80.00(16)
C2A Mo1A Cl1A 81.02(19)
C1A Mo1A Cl1A 80.02(19)
Al1A Cl1A Mo1A 76.42(8)
N2A Al1A Cl2A 116.0(2)
N2A Al1A Cl3A 113.2(2)
Cl2A Al1A Cl3A 112.02(13)
N2A Al1A Cl1A 94.7(2)
Cl2A Al1A Cl1A 110.45(14)
Cl3A Al1A Cl1A 109.04(13)
C21A N1A Mo1A 162.9(5)
C11A N2A Al1A 122.3(4)
C11A N2A Mo1A 129.4(4)
Al1A N2A Mo1A 108.3(3)
C16A C11A C12A 122.0(6)
C16A C11A N2A 119.1(6)
C12A C11A N2A 118.9(6)
C13A C12A C11A 117.6(7)
C13A C12A C17A 120.5(7)
C11A C12A C17A 121.9(6)
C14A C13A C12A 121.4(7)
C13A C14A C15A 120.2(7)
C16A C15A C14A 121.3(7)
C15A C16A C11A 117.5(7)
C15A C16A C18A 119.1(7)
C11A C16A C18A 123.4(6)
C12A C17A C3A 111.1(6)
C12A C17A C4A 112.5(6)
C3A C17A C4A 110.4(6)
C16A C18A C5A 112.3(6)
C16A C18A C6A 112.9(6)
C5A C18A C6A 109.5(6)
C22A C19A C7A 110.4(6)
C22A C19A C8A 111.9(6)
C7A C19A C8A 109.8(6)
C26A C20A C9A 112.4(6)
C26A C20A C10A 110.4(6)
C9A C20A C10A 111.9(6)
C26A C21A C22A 123.4(6)
C26A C21A N1A 117.8(6)
C22A C21A N1A 118.8(6)
C23A C22A C21A 116.2(7)
C23A C22A C19A 119.3(6)
C21A C22A C19A 124.5(6)
C24A C23A C22A 121.5(7)
C25A C24A C23A 120.9(7)
C24A C25A C26A 120.4(7)
C21A C26A C25A 117.5(6)
C21A C26A C20A 124.0(6)
C25A C26A C20A 118.4(7)
N1B Mo1B N2B 108.4(3)
N1B Mo1B C2B 96.1(3)
N2B Mo1B C2B 112.2(3)
N1B Mo1B C1B 96.2(3)
N2B Mo1B C1B 114.5(3)
C2B Mo1B C1B 124.5(3)
N1B Mo1B Cl1B 172.1(2)
N2B Mo1B Cl1B 79.54(17)
C2B Mo1B Cl1B 81.3(2)
C1B Mo1B Cl1B 79.36(18)
Al1B Cl1B Mo1B 76.26(8)
N2B Al1B Cl2B 114.7(2)
N2B Al1B Cl3B 114.1(2)
Cl2B Al1B Cl3B 111.49(13)
N2B Al1B Cl1B 94.0(2)
Cl2B Al1B Cl1B 113.43(14)
Cl3B Al1B Cl1B 107.83(13)
C21B N1B Mo1B 163.0(5)
C11B N2B Mo1B 130.6(4)
C11B N2B Al1B 119.7(4)
Mo1B N2B Al1B 109.7(3)
C16B C11B C12B 121.8(6)
C16B C11B N2B 120.3(6)
C12B C11B N2B 117.9(6)
C13B C12B C11B 117.0(7)
C13B C12B C17B 120.6(6)
C11B C12B C17B 122.4(7)
C14B C13B C12B 121.6(7)
C13B C14B C15B 120.0(7)
C14B C15B C16B 122.3(8)
C15B C16B C11B 117.2(7)
C15B C16B C18B 120.5(7)
C11B C16B C18B 122.2(7)
C12B C17B C4B 113.3(7)
C12B C17B C3B 110.6(6)
C4B C17B C3B 110.9(6)
C16B C18B C5B 111.2(6)
C16B C18B C6B 113.3(6)
C5B C18B C6B 109.9(6)
C22B C19B C7B 112.4(6)
C22B C19B C8B 109.5(6)
C7B C19B C8B 109.6(6)
C26B C20B C9B 111.7(6)
C26B C20B C10B 112.5(6)
C9B C20B C10B 111.2(7)
C26B C21B N1B 116.9(6)
C26B C21B C22B 123.4(6)
N1B C21B C22B 119.7(6)
C23B C22B C21B 115.6(7)
C23B C22B C19B 120.8(6)
C21B C22B C19B 123.6(6)
C24B C23B C22B 122.3(7)
C23B C24B C25B 120.7(7)
C24B C25B C26B 121.6(7)
C21B C26B C25B 116.4(6)
C21B C26B C20B 124.5(6)
C25B C26B C20B 119.1(7)
N1C Mo1C N2C 108.8(3)
N1C Mo1C C2C 96.9(3)
N2C Mo1C C2C 113.6(3)
N1C Mo1C C1C 94.9(3)
N2C Mo1C C1C 113.7(3)
C2C Mo1C C1C 124.0(3)
N1C Mo1C Cl1C 171.3(2)
N2C Mo1C Cl1C 79.93(17)
C2C Mo1C Cl1C 79.9(2)
C1C Mo1C Cl1C 80.5(2)
Al1C Cl1C Mo1C 76.31(8)
N2C Al1C Cl3C 114.7(2)
N2C Al1C Cl2C 114.2(2)
Cl3C Al1C Cl2C 110.76(14)
N2C Al1C Cl1C 94.8(2)
Cl3C Al1C Cl1C 110.69(14)
Cl2C Al1C Cl1C 110.61(15)
C21C N1C Mo1C 164.2(5)
C11C N2C Mo1C 131.7(4)
C11C N2C Al1C 119.4(5)
Mo1C N2C Al1C 108.9(3)
C16C C11C C12C 122.3(7)
C16C C11C N2C 118.8(6)
C12C C11C N2C 118.9(7)
C13C C12C C11C 117.5(7)
C13C C12C C17C 120.5(7)
C11C C12C C17C 122.0(7)
C14C C13C C12C 121.3(8)
C13C C14C C15C 120.4(8)
C14C C15C C16C 121.6(8)
C15C C16C C11C 117.0(7)
C15C C16C C18C 120.5(8)
C11C C16C C18C 122.4(7)
C3C C17C C4C 110.2(6)
C3C C17C C12C 111.2(6)
C4C C17C C12C 111.7(7)
C16C C18C C5C 112.8(7)
C16C C18C C6C 111.0(7)
C5C C18C C6C 109.5(7)
C8C C19C C22C 110.1(8)
C8C C19C C7C 111.3(8)
C22C C19C C7C 109.6(7)
C10C C20C C9C 112.0(7)
C10C C20C C26C 112.6(6)
C9C C20C C26C 110.6(6)
C22C C21C C26C 121.6(6)
C22C C21C N1C 120.6(6)
C26C C21C N1C 117.7(6)
C23C C22C C21C 117.5(7)
C23C C22C C19C 119.9(7)
C21C C22C C19C 122.6(6)
C24C C23C C22C 121.4(7)
C23C C24C C25C 120.9(7)
C26C C25C C24C 120.9(7)
C25C C26C C21C 117.7(7)
C25C C26C C20C 119.0(7)
C21C C26C C20C 123.3(6)
N1D Mo1D N2D 108.8(3)
N1D Mo1D C2D 95.6(3)
N2D Mo1D C2D 114.4(3)
N1D Mo1D C1D 95.3(3)
N2D Mo1D C1D 112.6(3)
C2D Mo1D C1D 124.8(3)
N1D Mo1D Cl1D 171.0(2)
N2D Mo1D Cl1D 80.17(17)
C2D Mo1D Cl1D 80.71(19)
C1D Mo1D Cl1D 80.4(2)
Al1D Cl1D Mo1D 76.22(8)
N2D Al1D Cl3D 114.5(2)
N2D Al1D Cl2D 114.9(2)
Cl3D Al1D Cl2D 111.44(13)
N2D Al1D Cl1D 94.6(2)
Cl3D Al1D Cl1D 111.01(13)
Cl2D Al1D Cl1D 109.01(12)
C21D N1D Mo1D 164.5(5)
C11D N2D Mo1D 131.1(4)
C11D N2D Al1D 120.0(4)
Mo1D N2D Al1D 108.7(3)
C12D C11D C16D 121.8(7)
C12D C11D N2D 119.4(6)
C16D C11D N2D 118.7(6)
C11D C12D C13D 117.5(7)
C11D C12D C17D 123.2(6)
C13D C12D C17D 119.2(7)
C14D C13D C12D 120.9(8)
C15D C14D C13D 120.0(7)
C14D C15D C16D 121.9(7)
C15D C16D C11D 117.8(7)
C15D C16D C18D 119.4(7)
C11D C16D C18D 122.8(6)
C12D C17D C4D 112.4(7)
C12D C17D C3D 111.6(6)
C4D C17D C3D 111.1(6)
C16D C18D C6D 113.3(7)
C16D C18D C5D 110.9(6)
C6D C18D C5D 110.2(6)
C22D C19D C7D 109.9(6)
C22D C19D C8D 112.3(6)
C7D C19D C8D 109.6(6)
C9D C20D C26D 111.9(6)
C9D C20D C10D 110.9(7)
C26D C20D C10D 110.8(6)
C26D C21D N1D 117.5(6)
C26D C21D C22D 123.2(6)
N1D C21D C22D 119.3(6)
C23D C22D C21D 115.2(7)
C23D C22D C19D 120.7(7)
C21D C22D C19D 124.1(6)
C24D C23D C22D 123.1(7)
C25D C24D C23D 119.6(7)
C24D C25D C26D 121.5(7)
C25D C26D C21D 117.4(7)
C25D C26D C20D 119.7(7)
C21D C26D C20D 122.9(6)
Cl1S C1S Cl2S 121.7(7)

loop_
_geom_bond_atom_site_label_1
_geom_bond_atom_site_label_2
_geom_bond_distance
Mo1A N1A 1.708(5)
Mo1A N2A 1.891(6)
Mo1A C2A 2.135(7)
Mo1A C1A 2.144(7)
Mo1A Cl1A 2.6943(19)
Mo1A Al1A 3.055(2)
Cl1A Al1A 2.205(3)
Cl2A Al1A 2.090(3)
Cl3A Al1A 2.109(3)
Al1A N2A 1.879(6)
N1A C21A 1.427(8)
N2A C11A 1.434(8)
C3A C17A 1.532(9)
C4A C17A 1.540(9)
C5A C18A 1.525(10)
C6A C18A 1.531(9)
C7A C19A 1.530(9)
C8A C19A 1.539(9)
C9A C20A 1.527(10)
C10A C20A 1.528(9)
C11A C16A 1.399(9)
C11A C12A 1.417(9)
C12A C13A 1.392(10)
C12A C17A 1.511(10)
C13A C14A 1.365(10)
C14A C15A 1.394(10)
C15A C16A 1.390(10)
C16A C18A 1.517(9)
C19A C22A 1.512(10)
C20A C26A 1.514(9)
C21A C26A 1.385(9)
C21A C22A 1.421(9)
C22A C23A 1.392(9)
C23A C24A 1.380(10)
C24A C25A 1.379(10)
C25A C26A 1.405(9)
Mo1B N1B 1.717(5)
Mo1B N2B 1.852(6)
Mo1B C2B 2.118(7)
Mo1B C1B 2.126(7)
Mo1B Cl1B 2.7084(19)
Mo1B Al1B 3.055(2)
Cl1B Al1B 2.196(3)
Cl2B Al1B 2.089(3)
Cl3B Al1B 2.112(3)
Al1B N2B 1.884(6)
N1B C21B 1.420(8)
N2B C11B 1.460(9)
C3B C17B 1.537(10)
C4B C17B 1.516(10)
C5B C18B 1.527(9)
C6B C18B 1.538(10)
C7B C19B 1.525(10)
C8B C19B 1.529(9)
C9B C20B 1.522(10)
C10B C20B 1.523(10)
C11B C16B 1.401(9)
C11B C12B 1.421(9)
C12B C13B 1.406(10)
C12B C17B 1.513(10)
C13B C14B 1.365(10)
C14B C15B 1.368(10)
C15B C16B 1.396(10)
C16B C18B 1.503(9)
C19B C22B 1.512(10)
C20B C26B 1.508(10)
C21B C26B 1.399(10)
C21B C22B 1.430(9)
C22B C23B 1.394(9)
C23B C24B 1.365(10)
C24B C25B 1.371(10)
C25B C26B 1.405(9)
Mo1C N1C 1.711(5)
Mo1C N2C 1.868(6)
Mo1C C2C 2.116(7)
Mo1C C1C 2.127(7)
Mo1C Cl1C 2.714(2)
Mo1C Al1C 3.059(2)
Cl1C Al1C 2.192(3)
Cl2C Al1C 2.099(4)
Cl3C Al1C 2.087(3)
Al1C N2C 1.892(6)
N1C C21C 1.416(8)
N2C C11C 1.463(9)
C3C C17C 1.521(10)
C4C C17C 1.525(10)
C5C C18C 1.540(11)
C6C C18C 1.551(11)
C7C C19C 1.527(13)
C8C C19C 1.523(12)
C9C C20C 1.530(10)
C10C C20C 1.511(11)
C11C C16C 1.400(10)
C11C C12C 1.414(10)
C12C C13C 1.388(10)
C12C C17C 1.527(10)
C13C C14C 1.363(11)
C14C C15C 1.387(11)
C15C C16C 1.388(11)
C16C C18C 1.512(10)
C19C C22C 1.527(11)
C20C C26C 1.531(10)
C21C C22C 1.415(9)
C21C C26C 1.416(10)
C22C C23C 1.390(9)
C23C C24C 1.365(11)
C24C C25C 1.388(10)
C25C C26C 1.385(9)
Mo1D N1D 1.722(5)
Mo1D N2D 1.868(6)
Mo1D C2D 2.112(7)
Mo1D C1D 2.122(7)
Mo1D Cl1D 2.6932(18)
Mo1D Al1D 3.044(2)
Cl1D Al1D 2.199(3)
Cl2D Al1D 2.108(3)
Cl3D Al1D 2.098(3)
Al1D N2D 1.878(6)
N1D C21D 1.415(8)
N2D C11D 1.446(8)
C3D C17D 1.527(10)
C4D C17D 1.518(10)
C5D C18D 1.539(9)
C6D C18D 1.531(10)
C7D C19D 1.516(9)
C8D C19D 1.516(10)
C9D C20D 1.511(10)
C10D C20D 1.531(10)
C11D C12D 1.396(9)
C11D C16D 1.399(9)
C12D C13D 1.404(10)
C12D C17D 1.517(10)
C13D C14D 1.381(11)
C14D C15D 1.360(11)
C15D C16D 1.383(10)
C16D C18D 1.522(10)
C19D C22D 1.510(10)
C20D C26D 1.520(10)
C21D C26D 1.411(10)
C21D C22D 1.421(9)
C22D C23D 1.397(9)
C23D C24D 1.383(11)
C24D C25D 1.380(10)
C25D C26D 1.387(9)
Cl1S C1S 1.561(12)
Cl2S C1S 1.742(11)
